data_7109050
loop_
_publ_author_name
'Heather L. Buckley'
'Mitchell R. Anstey'
'Daniel T. Gryko'
'John Arnold'

_publ_section_title
;
 Lanthanide corroles: a new class of macrocyclic lanthanide complexes
;
_journal_name_full Chem.Commun.
_journal_page_first 3104
_journal_paper_doi 10.1039/c3cc38806a
_journal_volume 49
_journal_year 2013
_chemical_formula_sum 'C60 H66 Gd N7 O'
_chemical_formula_weight 1058.45
_chemical_name_common HB041
_chemical_name_systematic
;
?
;
_space_group_IT_number 14
_symmetry_cell_setting monoclinic
_symmetry_space_group_name_Hall '-P 2ybc'
_symmetry_space_group_name_H-M 'P 1 21/c 1'
_atom_sites_solution_hydrogens geom
_atom_sites_solution_primary direct
_atom_sites_solution_secondary difmap
_audit_creation_method SHELXL-97
_cell_angle_alpha 90.00
_cell_angle_beta 114.652(2)
_cell_angle_gamma 90.00
_cell_formula_units_Z 4
_cell_length_a 19.4694(10)
_cell_length_b 13.2999(7)
_cell_length_c 21.7953(12)
_cell_measurement_reflns_used 9824
_cell_measurement_temperature 100(2)
_cell_measurement_theta_max 25.35
_cell_measurement_theta_min 2.30
_cell_volume 5129.3(5)
_computing_cell_refinement 'Bruker SAINT'
_computing_data_collection 'Bruker APEX2'
_computing_data_reduction 'Bruker SAINT'
_computing_molecular_graphics ORTEP-32
_computing_publication_material WinGX
_computing_structure_refinement 'SHELXL-97 (Sheldrick, 2008)'
_computing_structure_solution SIR-2004
_diffrn_ambient_temperature 100(2)
_diffrn_detector_area_resol_mean 8.366
_diffrn_measured_fraction_theta_full 0.980
_diffrn_measured_fraction_theta_max 0.974
_diffrn_measurement_device_type 'Bruker APEX-II CCD'
_diffrn_measurement_method 'phi and omega scans'
_diffrn_radiation_monochromator graphite
_diffrn_radiation_source 'fine-focus sealed tube'
_diffrn_radiation_type MoK\a
_diffrn_radiation_wavelength 0.71073
_diffrn_reflns_av_R_equivalents 0.0676
_diffrn_reflns_av_sigmaI/netI 0.0961
_diffrn_reflns_limit_h_max 21
_diffrn_reflns_limit_h_min -23
_diffrn_reflns_limit_k_max 16
_diffrn_reflns_limit_k_min 0
_diffrn_reflns_limit_l_max 26
_diffrn_reflns_limit_l_min 0
_diffrn_reflns_number 15792
_diffrn_reflns_theta_full 25.00
_diffrn_reflns_theta_max 25.37
_diffrn_reflns_theta_min 1.84
_exptl_absorpt_coefficient_mu 1.341
_exptl_absorpt_correction_T_max 0.9737
_exptl_absorpt_correction_T_min 0.9238
_exptl_absorpt_correction_type multi-scan
_exptl_absorpt_process_details SADABS
_exptl_crystal_colour red
_exptl_crystal_density_diffrn 1.371
_exptl_crystal_density_method 'not measured'
_exptl_crystal_description plate
_exptl_crystal_F_000 2188
_exptl_crystal_size_max 0.06
_exptl_crystal_size_mid 0.05
_exptl_crystal_size_min 0.02
_refine_diff_density_max 2.159
_refine_diff_density_min -1.313
_refine_diff_density_rms 0.153
_refine_ls_extinction_method none
_refine_ls_goodness_of_fit_ref 1.099
_refine_ls_hydrogen_treatment constr
_refine_ls_matrix_type full
_refine_ls_number_parameters 634
_refine_ls_number_reflns 15792
_refine_ls_number_restraints 0
_refine_ls_restrained_S_all 1.099
_refine_ls_R_factor_all 0.1067
_refine_ls_R_factor_gt 0.0587
_refine_ls_shift/su_max 0.001
_refine_ls_shift/su_mean 0.000
_refine_ls_structure_factor_coef Fsqd
_refine_ls_weighting_details 'calc w=1/[\s^2^(Fo^2^)+(0.0513P)^2^+35.1697P] where P=(Fo^2^+2Fc^2^)/3'
_refine_ls_weighting_scheme calc
_refine_ls_wR_factor_gt 0.1322
_refine_ls_wR_factor_ref 0.1628
_reflns_number_gt 11004
_reflns_number_total 15792
_reflns_threshold_expression >2sigma(I)
_cod_data_source_file c3cc38806a.txt
_cod_data_source_block shelxl3
_cod_original_sg_symbol_H-M P2(1)/c
_cod_database_code 7109050

loop_
_symmetry_equiv_pos_as_xyz
'x, y, z'
'-x, y+1/2, -z+1/2'
'-x, -y, -z'
'x, -y-1/2, z-1/2'

loop_
_atom_site_label
_atom_site_type_symbol
_atom_site_fract_x
_atom_site_fract_y
_atom_site_fract_z
_atom_site_U_iso_or_equiv
_atom_site_adp_type
_atom_site_occupancy
_atom_site_symmetry_multiplicity
_atom_site_calc_flag
_atom_site_refinement_flags
C1 C 0.8717(3) 0.1787(4) 0.6167(3) 0.0173(13) Uani 1 1 d .
C2 C 0.9282(3) 0.1160(4) 0.6117(3) 0.0171(12) Uani 1 1 d .
H2 H 0.9650 0.1352 0.5960 0.021 Uiso 1 1 calc R
C3 C 0.9195(3) 0.0225(5) 0.6340(3) 0.0187(13) Uani 1 1 d .
H3 H 0.9496 -0.0350 0.6369 0.022 Uiso 1 1 calc R
C4 C 0.8572(3) 0.0272(4) 0.6520(3) 0.0163(12) Uani 1 1 d .
C5 C 0.8134(3) -0.0518(4) 0.6605(3) 0.0154(12) Uani 1 1 d .
C6 C 0.7392(3) -0.0426(4) 0.6546(3) 0.0152(12) Uani 1 1 d .
C7 C 0.6897(3) -0.1213(4) 0.6543(3) 0.0206(13) Uani 1 1 d .
H7 H 0.7031 -0.1902 0.6630 0.025 Uiso 1 1 calc R
C8 C 0.6201(3) -0.0818(5) 0.6396(3) 0.0217(13) Uani 1 1 d .
H8 H 0.5767 -0.1175 0.6371 0.026 Uiso 1 1 calc R
C9 C 0.6246(3) 0.0236(4) 0.6285(3) 0.0175(13) Uani 1 1 d .
C10 C 0.5638(3) 0.0939(4) 0.6045(3) 0.0164(12) Uani 1 1 d .
C11 C 0.5650(3) 0.1887(4) 0.5759(3) 0.0173(13) Uani 1 1 d .
C12 C 0.4994(3) 0.2460(4) 0.5326(3) 0.0188(13) Uani 1 1 d .
H12 H 0.4485 0.2325 0.5246 0.023 Uiso 1 1 calc R
C13 C 0.5238(3) 0.3225(4) 0.5055(3) 0.0218(14) Uani 1 1 d .
H13 H 0.4928 0.3717 0.4749 0.026 Uiso 1 1 calc R
C14 C 0.6054(3) 0.3158(4) 0.5316(3) 0.0188(13) Uani 1 1 d .
C15 C 0.6525(3) 0.3739(4) 0.5114(3) 0.0175(12) Uani 1 1 d .
C16 C 0.7314(3) 0.3580(4) 0.5353(3) 0.0161(12) Uani 1 1 d .
C17 C 0.7806(3) 0.3876(4) 0.5057(3) 0.0205(13) Uani 1 1 d .
H17 H 0.7703 0.4370 0.4714 0.025 Uiso 1 1 calc R
C18 C 0.8467(3) 0.3320(4) 0.5353(3) 0.0198(13) Uani 1 1 d .
H18 H 0.8891 0.3340 0.5245 0.024 Uiso 1 1 calc R
C19 C 0.8378(3) 0.2714(4) 0.5851(3) 0.0159(12) Uani 1 1 d .
C20 C 0.8436(3) -0.1571(4) 0.6641(3) 0.0163(12) Uani 1 1 d .
C21 C 0.8871(3) -0.2021(5) 0.7254(3) 0.0218(13) Uani 1 1 d .
C22 C 0.9153(3) -0.2992(5) 0.7265(3) 0.0223(13) Uani 1 1 d .
H22 H 0.9443 -0.3302 0.7687 0.027 Uiso 1 1 calc R
C23 C 0.9019(3) -0.3508(5) 0.6678(3) 0.0260(14) Uani 1 1 d .
C24 C 0.8579(3) -0.3035(5) 0.6064(3) 0.0248(14) Uani 1 1 d .
H24 H 0.8491 -0.3371 0.5653 0.030 Uiso 1 1 calc R
C25 C 0.8274(3) -0.2102(5) 0.6040(3) 0.0207(13) Uani 1 1 d .
C26 C 0.9060(4) -0.1483(5) 0.7918(3) 0.0317(16) Uani 1 1 d .
H26A H 0.8601 -0.1410 0.7994 0.048 Uiso 1 1 calc R
H26B H 0.9267 -0.0817 0.7903 0.048 Uiso 1 1 calc R
H26C H 0.9435 -0.1875 0.8287 0.048 Uiso 1 1 calc R
C27 C 0.9366(4) -0.4523(5) 0.6683(4) 0.0396(18) Uani 1 1 d .
H27A H 0.9734 -0.4465 0.6486 0.059 Uiso 1 1 calc R
H27B H 0.8969 -0.4999 0.6418 0.059 Uiso 1 1 calc R
H27C H 0.9622 -0.4764 0.7149 0.059 Uiso 1 1 calc R
C28 C 0.7778(4) -0.1630(5) 0.5365(3) 0.0329(16) Uani 1 1 d .
H28A H 0.8040 -0.1053 0.5282 0.049 Uiso 1 1 calc R
H28B H 0.7302 -0.1406 0.5372 0.049 Uiso 1 1 calc R
H28C H 0.7672 -0.2128 0.5005 0.049 Uiso 1 1 calc R
C29 C 0.4890(3) 0.0570(4) 0.5998(3) 0.0157(12) Uani 1 1 d .
C30 C 0.4484(3) -0.0169(5) 0.5539(3) 0.0222(13) Uani 1 1 d .
H30 H 0.4695 -0.0466 0.5260 0.027 Uiso 1 1 calc R
C31 C 0.3777(3) -0.0487(5) 0.5477(3) 0.0215(13) Uani 1 1 d .
H31 H 0.3505 -0.0979 0.5149 0.026 Uiso 1 1 calc R
C32 C 0.2346(3) -0.1025(5) 0.5346(3) 0.0210(13) Uani 1 1 d .
H32A H 0.2600 -0.1677 0.5408 0.032 Uiso 1 1 calc R
H32B H 0.2281 -0.0736 0.4912 0.032 Uiso 1 1 calc R
H32C H 0.1849 -0.1116 0.5353 0.032 Uiso 1 1 calc R
C33 C 0.3868(3) 0.0655(5) 0.6352(3) 0.0207(13) Uani 1 1 d .
H33 H 0.3657 0.0942 0.6634 0.025 Uiso 1 1 calc R
C34 C 0.4566(3) 0.0978(4) 0.6403(3) 0.0195(13) Uani 1 1 d .
H34 H 0.4829 0.1487 0.6720 0.023 Uiso 1 1 calc R
C35 C 0.3474(3) -0.0087(5) 0.5890(3) 0.0193(13) Uani 1 1 d .
C36 C 0.6189(3) 0.4453(4) 0.4529(3) 0.0182(13) Uani 1 1 d .
C37 C 0.5790(3) 0.4079(5) 0.3868(3) 0.0213(14) Uani 1 1 d .
C38 C 0.5598(3) 0.4742(5) 0.3332(3) 0.0243(14) Uani 1 1 d .
H38 H 0.5331 0.4490 0.2887 0.029 Uiso 1 1 calc R
C39 C 0.5776(3) 0.5746(5) 0.3413(3) 0.0259(15) Uani 1 1 d .
C40 C 0.6140(3) 0.6109(5) 0.4068(3) 0.0236(14) Uani 1 1 d .
H40 H 0.6255 0.6806 0.4138 0.028 Uiso 1 1 calc R
C41 C 0.6339(3) 0.5479(4) 0.4622(3) 0.0173(13) Uani 1 1 d .
C42 C 0.5603(3) 0.2984(5) 0.3735(3) 0.0245(13) Uani 1 1 d .
H42A H 0.6046 0.2580 0.4009 0.037 Uiso 1 1 calc R
H42B H 0.5458 0.2841 0.3255 0.037 Uiso 1 1 calc R
H42C H 0.5183 0.2816 0.3852 0.037 Uiso 1 1 calc R
C43 C 0.5585(4) 0.6414(6) 0.2808(3) 0.0391(18) Uani 1 1 d .
H43A H 0.6013 0.6435 0.2683 0.059 Uiso 1 1 calc R
H43B H 0.5479 0.7095 0.2918 0.059 Uiso 1 1 calc R
H43C H 0.5139 0.6150 0.2430 0.059 Uiso 1 1 calc R
C44 C 0.6723(4) 0.5909(5) 0.5324(3) 0.0280(15) Uani 1 1 d .
H44A H 0.6430 0.5738 0.5582 0.042 Uiso 1 1 calc R
H44B H 0.6756 0.6642 0.5297 0.042 Uiso 1 1 calc R
H44C H 0.7233 0.5627 0.5550 0.042 Uiso 1 1 calc R
C45 C 0.8706(4) 0.2656(5) 0.8351(3) 0.0342(17) Uani 1 1 d .
H45A H 0.8512 0.3123 0.8596 0.041 Uiso 1 1 calc R
H45B H 0.9261 0.2613 0.8605 0.041 Uiso 1 1 calc R
C46 C 0.8366(4) 0.1628(6) 0.8327(3) 0.0370(17) Uani 1 1 d .
H46A H 0.8611 0.1143 0.8136 0.044 Uiso 1 1 calc R
H46B H 0.8478 0.1411 0.8793 0.044 Uiso 1 1 calc R
C47 C 0.7134(4) 0.2304(5) 0.8186(3) 0.0304(16) Uani 1 1 d .
H47A H 0.7512 0.2728 0.8539 0.037 Uiso 1 1 calc R
H47B H 0.6859 0.1914 0.8400 0.037 Uiso 1 1 calc R
C48 C 0.6579(3) 0.2977(5) 0.7645(3) 0.0298(15) Uani 1 1 d .
H48A H 0.6164 0.2557 0.7326 0.036 Uiso 1 1 calc R
H48B H 0.6356 0.3453 0.7861 0.036 Uiso 1 1 calc R
C49 C 0.7527(4) 0.4247(5) 0.7694(3) 0.0324(16) Uani 1 1 d .
H49A H 0.7637 0.4111 0.8172 0.039 Uiso 1 1 calc R
H49B H 0.7355 0.4953 0.7595 0.039 Uiso 1 1 calc R
C50 C 0.8243(4) 0.4112(5) 0.7588(4) 0.0336(17) Uani 1 1 d .
H50A H 0.8147 0.4346 0.7128 0.040 Uiso 1 1 calc R
H50B H 0.8642 0.4547 0.7913 0.040 Uiso 1 1 calc R
C51 C 0.9226(3) 0.3050(5) 0.7553(3) 0.0316(16) Uani 1 1 d .
H51A H 0.9624 0.3430 0.7911 0.047 Uiso 1 1 calc R
H51B H 0.9124 0.3356 0.7115 0.047 Uiso 1 1 calc R
H51C H 0.9391 0.2353 0.7557 0.047 Uiso 1 1 calc R
C52 C 0.7264(4) 0.0574(5) 0.7933(3) 0.0350(17) Uani 1 1 d .
H52A H 0.7536 0.0103 0.7768 0.053 Uiso 1 1 calc R
H52B H 0.6721 0.0536 0.7644 0.053 Uiso 1 1 calc R
H52C H 0.7355 0.0399 0.8397 0.053 Uiso 1 1 calc R
C53 C 0.6297(4) 0.4152(5) 0.6738(3) 0.0326(16) Uani 1 1 d .
H53A H 0.5873 0.3704 0.6485 0.049 Uiso 1 1 calc R
H53B H 0.6481 0.4463 0.6427 0.049 Uiso 1 1 calc R
H53C H 0.6129 0.4677 0.6960 0.049 Uiso 1 1 calc R
C54 C 0.8302(7) 0.7412(11) 0.9083(6) 0.087(3) Uani 1 1 d .
H54 H 0.7875 0.7040 0.8789 0.104 Uiso 1 1 calc R
C55 C 0.8268(7) 0.8467(11) 0.9180(6) 0.085(3) Uani 1 1 d .
H55 H 0.7799 0.8808 0.8962 0.103 Uiso 1 1 calc R
C56 C 0.8920(8) 0.9017(9) 0.9595(7) 0.090(4) Uani 1 1 d .
H56 H 0.8893 0.9725 0.9640 0.109 Uiso 1 1 calc R
C57 C 0.9591(6) 0.8524(9) 0.9932(5) 0.071(3) Uani 1 1 d .
H57 H 1.0032 0.8880 1.0217 0.085 Uiso 1 1 calc R
C58 C 0.9613(6) 0.7482(7) 0.9847(5) 0.060(2) Uani 1 1 d .
H58 H 1.0076 0.7134 1.0078 0.072 Uiso 1 1 calc R
C59 C 0.8996(6) 0.6962(10) 0.9446(5) 0.077(3) Uani 1 1 d .
C60 C 0.9009(9) 0.5810(11) 0.9383(9) 0.135(6) Uani 1 1 d .
H60A H 0.8532 0.5529 0.9357 0.202 Uiso 1 1 calc R
H60B H 0.9430 0.5534 0.9779 0.202 Uiso 1 1 calc R
H60C H 0.9074 0.5633 0.8974 0.202 Uiso 1 1 calc R
N1 N 0.8323(2) 0.1253(4) 0.6451(2) 0.0166(10) Uani 1 1 d .
N2 N 0.6983(2) 0.0483(4) 0.6399(2) 0.0156(10) Uani 1 1 d .
N3 N 0.6282(2) 0.2339(4) 0.5757(2) 0.0168(11) Uani 1 1 d .
N4 N 0.7696(2) 0.2917(4) 0.5867(2) 0.0152(10) Uani 1 1 d .
N5 N 0.8528(3) 0.3067(4) 0.7669(3) 0.0253(12) Uani 1 1 d .
N6 N 0.7532(3) 0.1594(4) 0.7917(2) 0.0255(12) Uani 1 1 d .
N7 N 0.6915(3) 0.3565(4) 0.7254(2) 0.0224(11) Uani 1 1 d .
O1 O 0.2789(2) -0.0367(3) 0.5875(2) 0.0222(9) Uani 1 1 d .
Gd1 Gd 0.740509(15) 0.21003(2) 0.668592(14) 0.01590(10) Uani 1 1 d .

loop_
_atom_site_aniso_label
_atom_site_aniso_U_11
_atom_site_aniso_U_22
_atom_site_aniso_U_33
_atom_site_aniso_U_23
_atom_site_aniso_U_13
_atom_site_aniso_U_12
C1 0.011(3) 0.030(4) 0.012(3) -0.002(2) 0.006(2) -0.003(2)
C2 0.009(3) 0.027(4) 0.017(3) -0.002(3) 0.007(2) -0.002(2)
C3 0.014(3) 0.026(4) 0.018(3) -0.001(3) 0.008(2) 0.005(2)
C4 0.020(3) 0.015(3) 0.013(3) -0.005(2) 0.005(2) -0.001(2)
C5 0.018(3) 0.018(3) 0.010(3) 0.001(2) 0.005(2) 0.005(2)
C6 0.022(3) 0.009(3) 0.015(3) -0.002(2) 0.009(2) 0.004(2)
C7 0.025(3) 0.015(3) 0.025(3) 0.001(3) 0.013(3) 0.002(2)
C8 0.023(3) 0.027(4) 0.022(3) -0.002(3) 0.016(3) -0.002(3)
C9 0.019(3) 0.026(4) 0.013(3) -0.001(2) 0.013(2) -0.001(2)
C10 0.016(3) 0.024(3) 0.014(3) -0.006(2) 0.010(2) -0.004(2)
C11 0.016(3) 0.023(4) 0.017(3) -0.004(2) 0.010(2) 0.001(2)
C12 0.016(3) 0.022(3) 0.019(3) 0.000(2) 0.008(2) 0.003(2)
C13 0.020(3) 0.026(4) 0.024(3) 0.005(3) 0.013(3) 0.006(2)
C14 0.021(3) 0.017(3) 0.024(3) -0.001(3) 0.015(3) 0.002(2)
C15 0.021(3) 0.022(3) 0.011(3) -0.008(2) 0.007(2) -0.002(2)
C16 0.023(3) 0.009(3) 0.019(3) 0.001(2) 0.011(2) 0.000(2)
C17 0.029(3) 0.009(3) 0.027(3) -0.005(3) 0.015(3) -0.001(2)
C18 0.015(3) 0.024(3) 0.026(3) 0.004(3) 0.014(3) -0.007(2)
C19 0.017(3) 0.015(3) 0.016(3) -0.003(2) 0.007(2) -0.005(2)
C20 0.013(3) 0.018(3) 0.022(3) -0.002(3) 0.012(2) -0.002(2)
C21 0.015(3) 0.026(4) 0.026(3) 0.005(3) 0.011(2) -0.005(3)
C22 0.018(3) 0.024(4) 0.025(3) 0.010(3) 0.009(2) 0.000(3)
C23 0.019(3) 0.023(4) 0.038(4) 0.000(3) 0.014(3) 0.000(3)
C24 0.027(3) 0.027(4) 0.022(3) -0.006(3) 0.012(3) 0.000(3)
C25 0.018(3) 0.023(3) 0.022(3) 0.002(3) 0.009(2) 0.001(3)
C26 0.034(4) 0.033(4) 0.028(4) 0.002(3) 0.013(3) 0.003(3)
C27 0.045(4) 0.030(4) 0.046(4) 0.008(3) 0.022(4) 0.014(3)
C28 0.042(4) 0.034(4) 0.021(3) 0.004(3) 0.012(3) 0.007(3)
C29 0.014(3) 0.021(3) 0.014(3) 0.000(2) 0.009(2) 0.002(2)
C30 0.023(3) 0.028(4) 0.024(3) -0.006(3) 0.017(3) -0.004(3)
C31 0.021(3) 0.030(4) 0.014(3) -0.005(3) 0.009(2) -0.007(3)
C32 0.016(3) 0.032(4) 0.013(3) -0.004(3) 0.003(2) -0.003(2)
C33 0.020(3) 0.027(4) 0.020(3) -0.005(3) 0.013(3) 0.001(3)
C34 0.019(3) 0.019(3) 0.021(3) -0.006(3) 0.008(2) -0.001(2)
C35 0.014(3) 0.026(4) 0.018(3) 0.011(3) 0.007(2) 0.004(2)
C36 0.010(3) 0.025(4) 0.022(3) 0.003(3) 0.010(2) 0.004(2)
C37 0.013(3) 0.032(4) 0.023(3) 0.005(3) 0.011(2) 0.006(2)
C38 0.024(3) 0.027(4) 0.024(3) 0.007(3) 0.012(3) 0.007(3)
C39 0.026(3) 0.034(4) 0.021(3) 0.010(3) 0.013(3) 0.017(3)
C40 0.026(3) 0.017(3) 0.032(4) 0.001(3) 0.016(3) 0.004(3)
C41 0.014(3) 0.020(4) 0.021(3) 0.005(3) 0.010(2) 0.003(2)
C42 0.024(3) 0.031(4) 0.020(3) 0.000(3) 0.011(2) -0.001(3)
C43 0.054(5) 0.039(4) 0.030(4) 0.016(3) 0.023(3) 0.022(4)
C44 0.027(3) 0.022(4) 0.034(4) 0.002(3) 0.011(3) 0.002(3)
C45 0.030(4) 0.050(5) 0.020(3) -0.005(3) 0.008(3) -0.002(3)
C46 0.044(4) 0.044(5) 0.023(3) 0.008(3) 0.014(3) 0.012(3)
C47 0.028(3) 0.043(5) 0.029(3) -0.003(3) 0.021(3) 0.001(3)
C48 0.023(3) 0.042(4) 0.031(3) -0.004(3) 0.018(3) 0.002(3)
C49 0.036(4) 0.039(4) 0.031(4) -0.011(3) 0.023(3) -0.002(3)
C50 0.034(4) 0.036(4) 0.040(4) -0.019(3) 0.023(3) -0.015(3)
C51 0.018(3) 0.045(4) 0.032(4) -0.015(3) 0.011(3) -0.006(3)
C52 0.060(5) 0.033(4) 0.022(3) -0.001(3) 0.027(3) -0.003(3)
C53 0.040(4) 0.030(4) 0.034(4) -0.007(3) 0.021(3) 0.011(3)
C54 0.084(8) 0.114(11) 0.076(8) 0.014(7) 0.048(7) 0.008(7)
C55 0.090(9) 0.107(10) 0.074(8) 0.037(7) 0.049(7) 0.017(8)
C56 0.121(11) 0.073(8) 0.112(10) 0.034(7) 0.083(9) 0.025(8)
C57 0.067(7) 0.093(9) 0.076(7) 0.004(6) 0.053(6) 0.011(6)
C58 0.068(6) 0.065(7) 0.060(6) -0.002(5) 0.038(5) 0.017(5)
C59 0.072(7) 0.123(10) 0.048(5) 0.005(6) 0.035(5) 0.014(7)
C60 0.187(16) 0.117(12) 0.180(16) -0.065(11) 0.155(14) -0.058(10)
N1 0.017(2) 0.019(3) 0.016(2) 0.002(2) 0.008(2) -0.003(2)
N2 0.009(2) 0.027(3) 0.012(2) -0.001(2) 0.0056(19) -0.0015(19)
N3 0.008(2) 0.026(3) 0.018(2) 0.002(2) 0.0064(19) -0.0008(19)
N4 0.009(2) 0.017(2) 0.020(2) 0.002(2) 0.0056(18) 0.001(2)
N5 0.026(3) 0.032(3) 0.025(3) -0.006(2) 0.017(2) -0.009(2)
N6 0.037(3) 0.026(3) 0.018(3) 0.002(2) 0.017(2) 0.004(2)
N7 0.022(3) 0.027(3) 0.020(3) -0.007(2) 0.010(2) 0.001(2)
O1 0.015(2) 0.033(3) 0.022(2) -0.0050(19) 0.0114(17) -0.0077(17)
Gd1 0.01437(14) 0.02176(18) 0.01424(14) -0.00103(14) 0.00861(10) 0.00023(13)

loop_
_atom_type_symbol
_atom_type_description
_atom_type_scat_dispersion_real
_atom_type_scat_dispersion_imag
_atom_type_scat_source
C C 0.0033 0.0016 'International Tables Vol C Tables 4.2.6.8 and 6.1.1.4'
H H 0.0000 0.0000 'International Tables Vol C Tables 4.2.6.8 and 6.1.1.4'
N N 0.0061 0.0033 'International Tables Vol C Tables 4.2.6.8 and 6.1.1.4'
O O 0.0106 0.0060 'International Tables Vol C Tables 4.2.6.8 and 6.1.1.4'
Gd Gd -0.1653 3.9035 'International Tables Vol C Tables 4.2.6.8 and 6.1.1.4'

loop_
_geom_angle_atom_site_label_1
_geom_angle_atom_site_label_2
_geom_angle_atom_site_label_3
_geom_angle
N1 C1 C2 109.1(5)
N1 C1 C19 115.6(5)
C2 C1 C19 133.2(5)
C3 C2 C1 106.9(5)
C3 C2 H2 126.5
C1 C2 H2 126.5
C2 C3 C4 107.7(5)
C2 C3 H3 126.2
C4 C3 H3 126.2
N1 C4 C5 121.0(5)
N1 C4 C3 108.2(5)
C5 C4 C3 129.3(5)
C6 C5 C4 125.4(5)
C6 C5 C20 116.8(5)
C4 C5 C20 117.0(5)
C5 C6 N2 123.9(5)
C5 C6 C7 127.4(5)
N2 C6 C7 108.3(5)
C8 C7 C6 108.9(5)
C8 C7 H7 125.6
C6 C7 H7 125.6
C7 C8 C9 107.0(5)
C7 C8 H8 126.5
C9 C8 H8 126.5
N2 C9 C10 123.1(5)
N2 C9 C8 109.5(5)
C10 C9 C8 127.2(5)
C11 C10 C9 125.8(5)
C11 C10 C29 117.2(5)
C9 C10 C29 116.4(5)
N3 C11 C10 125.0(5)
N3 C11 C12 108.4(5)
C10 C11 C12 125.9(5)
C13 C12 C11 107.7(5)
C13 C12 H12 126.1
C11 C12 H12 126.1
C12 C13 C14 107.9(5)
C12 C13 H13 126.0
C14 C13 H13 126.0
N3 C14 C15 125.7(5)
N3 C14 C13 107.4(5)
C15 C14 C13 126.6(5)
C14 C15 C16 123.6(5)
C14 C15 C36 120.3(5)
C16 C15 C36 115.3(5)
N4 C16 C15 122.0(5)
N4 C16 C17 108.1(5)
C15 C16 C17 128.9(5)
C18 C17 C16 108.1(5)
C18 C17 H17 125.9
C16 C17 H17 125.9
C17 C18 C19 105.9(5)
C17 C18 H18 127.0
C19 C18 H18 127.0
N4 C19 C18 109.7(5)
N4 C19 C1 114.4(5)
C18 C19 C1 132.8(5)
C21 C20 C25 119.4(5)
C21 C20 C5 121.3(5)
C25 C20 C5 119.2(5)
C20 C21 C22 119.6(6)
C20 C21 C26 121.6(6)
C22 C21 C26 118.7(5)
C23 C22 C21 121.5(6)
C23 C22 H22 119.3
C21 C22 H22 119.3
C22 C23 C24 117.8(6)
C22 C23 C27 121.9(6)
C24 C23 C27 120.2(6)
C25 C24 C23 121.8(6)
C25 C24 H24 119.1
C23 C24 H24 119.1
C24 C25 C20 119.8(5)
C24 C25 C28 120.1(5)
C20 C25 C28 120.1(5)
C21 C26 H26A 109.5
C21 C26 H26B 109.5
H26A C26 H26B 109.5
C21 C26 H26C 109.5
H26A C26 H26C 109.5
H26B C26 H26C 109.5
C23 C27 H27A 109.5
C23 C27 H27B 109.5
H27A C27 H27B 109.5
C23 C27 H27C 109.5
H27A C27 H27C 109.5
H27B C27 H27C 109.5
C25 C28 H28A 109.5
C25 C28 H28B 109.5
H28A C28 H28B 109.5
C25 C28 H28C 109.5
H28A C28 H28C 109.5
H28B C28 H28C 109.5
C34 C29 C30 117.4(5)
C34 C29 C10 120.9(5)
C30 C29 C10 121.7(5)
C31 C30 C29 121.8(5)
C31 C30 H30 119.1
C29 C30 H30 119.1
C35 C31 C30 119.8(5)
C35 C31 H31 120.1
C30 C31 H31 120.1
O1 C32 H32A 109.5
O1 C32 H32B 109.5
H32A C32 H32B 109.5
O1 C32 H32C 109.5
H32A C32 H32C 109.5
H32B C32 H32C 109.5
C34 C33 C35 120.2(5)
C34 C33 H33 119.9
C35 C33 H33 119.9
C33 C34 C29 121.2(5)
C33 C34 H34 119.4
C29 C34 H34 119.4
O1 C35 C31 123.9(5)
O1 C35 C33 116.5(5)
C31 C35 C33 119.5(5)
C41 C36 C37 119.0(5)
C41 C36 C15 120.4(5)
C37 C36 C15 120.2(5)
C38 C37 C36 118.5(6)
C38 C37 C42 119.8(6)
C36 C37 C42 121.7(5)
C39 C38 C37 123.1(6)
C39 C38 H38 118.5
C37 C38 H38 118.5
C38 C39 C40 117.7(6)
C38 C39 C43 120.4(6)
C40 C39 C43 121.9(6)
C41 C40 C39 121.4(6)
C41 C40 H40 119.3
C39 C40 H40 119.3
C40 C41 C36 120.1(6)
C40 C41 C44 119.7(5)
C36 C41 C44 120.2(5)
C37 C42 H42A 109.5
C37 C42 H42B 109.5
H42A C42 H42B 109.5
C37 C42 H42C 109.5
H42A C42 H42C 109.5
H42B C42 H42C 109.5
C39 C43 H43A 109.5
C39 C43 H43B 109.5
H43A C43 H43B 109.5
C39 C43 H43C 109.5
H43A C43 H43C 109.5
H43B C43 H43C 109.5
C41 C44 H44A 109.5
C41 C44 H44B 109.5
H44A C44 H44B 109.5
C41 C44 H44C 109.5
H44A C44 H44C 109.5
H44B C44 H44C 109.5
N5 C45 C46 112.6(5)
N5 C45 H45A 109.1
C46 C45 H45A 109.1
N5 C45 H45B 109.1
C46 C45 H45B 109.1
H45A C45 H45B 107.8
N6 C46 C45 113.5(5)
N6 C46 H46A 108.9
C45 C46 H46A 108.9
N6 C46 H46B 108.9
C45 C46 H46B 108.9
H46A C46 H46B 107.7
N6 C47 C48 112.8(5)
N6 C47 H47A 109.0
C48 C47 H47A 109.0
N6 C47 H47B 109.0
C48 C47 H47B 109.0
H47A C47 H47B 107.8
N7 C48 C47 114.4(5)
N7 C48 H48A 108.7
C47 C48 H48A 108.7
N7 C48 H48B 108.7
C47 C48 H48B 108.7
H48A C48 H48B 107.6
N7 C49 C50 111.8(5)
N7 C49 H49A 109.3
C50 C49 H49A 109.3
N7 C49 H49B 109.3
C50 C49 H49B 109.3
H49A C49 H49B 107.9
N5 C50 C49 114.6(5)
N5 C50 H50A 108.6
C49 C50 H50A 108.6
N5 C50 H50B 108.6
C49 C50 H50B 108.6
H50A C50 H50B 107.6
N5 C51 H51A 109.5
N5 C51 H51B 109.5
H51A C51 H51B 109.5
N5 C51 H51C 109.5
H51A C51 H51C 109.5
H51B C51 H51C 109.5
N6 C52 H52A 109.5
N6 C52 H52B 109.5
H52A C52 H52B 109.5
N6 C52 H52C 109.5
H52A C52 H52C 109.5
H52B C52 H52C 109.5
N7 C53 H53A 109.5
N7 C53 H53B 109.5
H53A C53 H53B 109.5
N7 C53 H53C 109.5
H53A C53 H53C 109.5
H53B C53 H53C 109.5
C59 C54 C55 115.9(13)
C59 C54 H54 122.1
C55 C54 H54 122.1
C56 C55 C54 121.2(12)
C56 C55 H55 119.4
C54 C55 H55 119.4
C57 C56 C55 119.7(12)
C57 C56 H56 120.2
C55 C56 H56 120.2
C56 C57 C58 118.5(11)
C56 C57 H57 120.7
C58 C57 H57 120.7
C59 C58 C57 121.8(10)
C59 C58 H58 119.1
C57 C58 H58 119.1
C58 C59 C54 122.9(12)
C58 C59 C60 121.7(11)
C54 C59 C60 115.4(13)
C59 C60 H60A 109.5
C59 C60 H60B 109.5
H60A C60 H60B 109.5
C59 C60 H60C 109.5
H60A C60 H60C 109.5
H60B C60 H60C 109.5
C1 N1 C4 107.8(5)
C1 N1 Gd1 118.1(4)
C4 N1 Gd1 134.1(4)
C9 N2 C6 106.3(4)
C9 N2 Gd1 119.8(4)
C6 N2 Gd1 129.7(3)
C11 N3 C14 108.4(4)
C11 N3 Gd1 117.5(4)
C14 N3 Gd1 128.7(3)
C19 N4 C16 107.8(4)
C19 N4 Gd1 118.2(3)
C16 N4 Gd1 134.0(3)
C50 N5 C51 108.6(5)
C50 N5 C45 112.7(5)
C51 N5 C45 108.6(5)
C50 N5 Gd1 102.5(4)
C51 N5 Gd1 111.0(4)
C45 N5 Gd1 113.4(4)
C52 N6 C47 109.3(5)
C52 N6 C46 108.9(5)
C47 N6 C46 111.1(5)
C52 N6 Gd1 111.9(4)
C47 N6 Gd1 113.0(4)
C46 N6 Gd1 102.4(4)
C53 N7 C49 110.3(5)
C53 N7 C48 107.4(5)
C49 N7 C48 112.1(5)
C53 N7 Gd1 111.3(3)
C49 N7 Gd1 113.3(3)
C48 N7 Gd1 102.0(4)
C35 O1 C32 116.3(4)
N2 Gd1 N3 77.78(16)
N2 Gd1 N1 73.09(15)
N3 Gd1 N1 113.92(16)
N2 Gd1 N4 113.49(16)
N3 Gd1 N4 73.11(15)
N1 Gd1 N4 66.97(15)
N2 Gd1 N5 138.69(16)
N3 Gd1 N5 143.18(17)
N1 Gd1 N5 87.89(16)
N4 Gd1 N5 90.62(15)
N2 Gd1 N6 84.84(16)
N3 Gd1 N6 125.02(16)
N1 Gd1 N6 109.80(15)
N4 Gd1 N6 157.91(16)
N5 Gd1 N6 67.29(16)
N2 Gd1 N7 130.47(15)
N3 Gd1 N7 85.17(15)
N1 Gd1 N7 154.03(15)
N4 Gd1 N7 105.03(16)
N5 Gd1 N7 67.06(15)
N6 Gd1 N7 67.81(15)

loop_
_geom_bond_atom_site_label_1
_geom_bond_atom_site_label_2
_geom_bond_distance
C1 N1 1.366(7)
C1 C2 1.421(8)
C1 C19 1.432(8)
C2 C3 1.370(8)
C2 H2 0.9500
C3 C4 1.423(8)
C3 H3 0.9500
C4 N1 1.377(7)
C4 C5 1.413(8)
C5 C6 1.402(8)
C5 C20 1.508(8)
C6 N2 1.409(7)
C6 C7 1.419(8)
C7 C8 1.362(8)
C7 H7 0.9500
C8 C9 1.431(9)
C8 H8 0.9500
C9 N2 1.389(7)
C9 C10 1.426(8)
C10 C11 1.411(8)
C10 C29 1.500(7)
C11 N3 1.370(7)
C11 C12 1.448(8)
C12 C13 1.356(8)
C12 H12 0.9500
C13 C14 1.450(8)
C13 H13 0.9500
C14 N3 1.396(7)
C14 C15 1.403(8)
C15 C16 1.416(8)
C15 C36 1.503(8)
C16 N4 1.376(7)
C16 C17 1.418(8)
C17 C18 1.388(8)
C17 H17 0.9500
C18 C19 1.418(8)
C18 H18 0.9500
C19 N4 1.371(7)
C20 C21 1.384(8)
C20 C25 1.403(8)
C21 C22 1.399(9)
C21 C26 1.517(9)
C22 C23 1.378(9)
C22 H22 0.9500
C23 C24 1.401(9)
C23 C27 1.508(9)
C24 C25 1.367(9)
C24 H24 0.9500
C25 C28 1.519(8)
C26 H26A 0.9800
C26 H26B 0.9800
C26 H26C 0.9800
C27 H27A 0.9800
C27 H27B 0.9800
C27 H27C 0.9800
C28 H28A 0.9800
C28 H28B 0.9800
C28 H28C 0.9800
C29 C34 1.390(8)
C29 C30 1.391(8)
C30 C31 1.390(8)
C30 H30 0.9500
C31 C35 1.374(8)
C31 H31 0.9500
C32 O1 1.418(7)
C32 H32A 0.9800
C32 H32B 0.9800
C32 H32C 0.9800
C33 C34 1.386(8)
C33 C35 1.390(8)
C33 H33 0.9500
C34 H34 0.9500
C35 O1 1.373(7)
C36 C41 1.393(9)
C36 C37 1.412(8)
C37 C38 1.385(8)
C37 C42 1.500(9)
C38 C39 1.372(9)
C38 H38 0.9500
C39 C40 1.390(9)
C39 C43 1.502(9)
C40 C41 1.385(8)
C40 H40 0.9500
C41 C44 1.509(9)
C42 H42A 0.9800
C42 H42B 0.9800
C42 H42C 0.9800
C43 H43A 0.9800
C43 H43B 0.9800
C43 H43C 0.9800
C44 H44A 0.9800
C44 H44B 0.9800
C44 H44C 0.9800
C45 N5 1.482(8)
C45 C46 1.510(10)
C45 H45A 0.9900
C45 H45B 0.9900
C46 N6 1.493(9)
C46 H46A 0.9900
C46 H46B 0.9900
C47 N6 1.488(8)
C47 C48 1.516(9)
C47 H47A 0.9900
C47 H47B 0.9900
C48 N7 1.493(8)
C48 H48A 0.9900
C48 H48B 0.9900
C49 N7 1.487(8)
C49 C50 1.514(9)
C49 H49A 0.9900
C49 H49B 0.9900
C50 N5 1.480(9)
C50 H50A 0.9900
C50 H50B 0.9900
C51 N5 1.481(8)
C51 H51A 0.9800
C51 H51B 0.9800
C51 H51C 0.9800
C52 N6 1.459(9)
C52 H52A 0.9800
C52 H52B 0.9800
C52 H52C 0.9800
C53 N7 1.481(8)
C53 H53A 0.9800
C53 H53B 0.9800
C53 H53C 0.9800
C54 C59 1.384(15)
C54 C55 1.425(17)
C54 H54 0.9500
C55 C56 1.418(17)
C55 H55 0.9500
C56 C57 1.370(15)
C56 H56 0.9500
C57 C58 1.400(14)
C57 H57 0.9500
C58 C59 1.346(14)
C58 H58 0.9500
C59 C60 1.539(17)
C60 H60A 0.9800
C60 H60B 0.9800
C60 H60C 0.9800
N1 Gd1 2.344(5)
N2 Gd1 2.294(5)
N3 Gd1 2.300(4)
N4 Gd1 2.350(4)
N5 Gd1 2.668(5)
N6 Gd1 2.676(5)
N7 Gd1 2.688(5)
